data_7706431
loop_
_publ_author_name
'Sapianik, Aleksandr A.'
'Barsukova, Marina O.'
'Kovalenko, Konstantin A.'
'Samsonenko, Denis G.'
'Fedin, Vladimir P.'

_publ_section_title
;
 Heterometallic MOFs constructed from thiophene and furandicarboxylate
 ligands for heavy metal luminescence sensing.
;
_journal_issue 8
_journal_name_full 'Dalton transactions (Cambridge, England : 2003)'
_journal_page_first 2807
_journal_page_last 2814
_journal_paper_doi 10.1039/d0dt04047a
_journal_volume 50
_journal_year 2021
_chemical_formula_sum 'C72 H98 Li4 N12 O37 S6 Zn4'
_chemical_formula_weight 2205.22
_space_group_crystal_system monoclinic
_space_group_IT_number 14
_space_group_name_Hall '-P 2yn'
_space_group_name_H-M_alt 'P 1 21/n 1'
_atom_sites_solution_hydrogens geom
_atom_sites_solution_primary dual
_atom_sites_solution_secondary difmap
_audit_creation_method SHELXL-2018/3
_audit_update_record
;
2020-12-17 deposited with the CCDC.	2021-01-14 downloaded from the CCDC.
;
_cell_angle_alpha 90
_cell_angle_beta 90.100(2)
_cell_angle_gamma 90
_cell_formula_units_Z 2
_cell_length_a 17.9814(4)
_cell_length_b 11.0946(2)
_cell_length_c 27.7903(7)
_cell_measurement_reflns_used 11400
_cell_measurement_temperature 130(2)
_cell_measurement_theta_max 29.62
_cell_measurement_theta_min 2.35
_cell_volume 5544.1(2)
_computing_cell_refinement 'CrysAlisPro 1.171.40.84a (Rigaku OD, 2020)'
_computing_data_collection 'CrysAlisPro 1.171.40.84a (Rigaku OD, 2020)'
_computing_data_reduction 'CrysAlisPro 1.171.40.84a (Rigaku OD, 2020)'
_computing_molecular_graphics 'ShelXle (H\"ubschle, 2011)'
_computing_publication_material 'CIFTAB (Sheldrick, 2015)'
_computing_structure_refinement 'SHELXL-2018 (Sheldrick, 2015)'
_computing_structure_solution 'SHELXT-2018 (Sheldrick, 2015)'
_diffrn_ambient_temperature 130(2)
_diffrn_detector 'CCD plate'
_diffrn_detector_area_resol_mean 10.6
_diffrn_detector_type AtlasS2
_diffrn_measured_fraction_theta_full 0.998
_diffrn_measured_fraction_theta_max 0.999
_diffrn_measurement_device 'four-circle diffractometer'
_diffrn_measurement_device_type 'New Xcalibur, AtlasS2'
_diffrn_measurement_method '\w scans'
_diffrn_radiation_monochromator graphite
_diffrn_radiation_probe x-ray
_diffrn_radiation_source 'fine-focus sealed tube'
_diffrn_radiation_type MoK\a
_diffrn_radiation_wavelength 0.71073
_diffrn_reflns_av_R_equivalents 0.0357
_diffrn_reflns_av_unetI/netI 0.0461
_diffrn_reflns_Laue_measured_fraction_full 0.998
_diffrn_reflns_Laue_measured_fraction_max 0.999
_diffrn_reflns_limit_h_max 22
_diffrn_reflns_limit_h_min -21
_diffrn_reflns_limit_k_max 13
_diffrn_reflns_limit_k_min -9
_diffrn_reflns_limit_l_max 34
_diffrn_reflns_limit_l_min -26
_diffrn_reflns_number 28456
_diffrn_reflns_point_group_measured_fraction_full 0.998
_diffrn_reflns_point_group_measured_fraction_max 0.999
_diffrn_reflns_theta_full 25.500
_diffrn_reflns_theta_max 26.021
_diffrn_reflns_theta_min 2.157
_diffrn_source 'sealed X-ray tube'
_exptl_absorpt_coefficient_mu 1.045
_exptl_absorpt_correction_T_max 1.00000
_exptl_absorpt_correction_T_min 0.95107
_exptl_absorpt_correction_type multi-scan
_exptl_absorpt_process_details
;
CrysAlisPro 1.171.40.84a (Rigaku Oxford Diffraction, 2020)
Empirical absorption correction using spherical harmonics,
implemented in SCALE3 ABSPACK scaling algorithm.
;
_exptl_crystal_colour colorless
_exptl_crystal_density_diffrn 1.321
_exptl_crystal_description block
_exptl_crystal_F_000 2276
_exptl_crystal_size_max 0.33
_exptl_crystal_size_mid 0.24
_exptl_crystal_size_min 0.16
_refine_diff_density_max 1.352
_refine_diff_density_min -0.492
_refine_diff_density_rms 0.107
_refine_ls_extinction_method none
_refine_ls_goodness_of_fit_ref 1.164
_refine_ls_hydrogen_treatment constr
_refine_ls_matrix_type full
_refine_ls_number_parameters 674
_refine_ls_number_reflns 10896
_refine_ls_number_restraints 150
_refine_ls_restrained_S_all 1.181
_refine_ls_R_factor_all 0.0738
_refine_ls_R_factor_gt 0.0689
_refine_ls_shift/su_max 0.001
_refine_ls_shift/su_mean 0.000
_refine_ls_structure_factor_coef Fsqd
_refine_ls_weighting_details 'w=1/[\s^2^(Fo^2^)+(0.0813P)^2^+15.5260P] where P=(Fo^2^+2Fc^2^)/3'
_refine_ls_weighting_scheme calc
_refine_ls_wR_factor_gt 0.1822
_refine_ls_wR_factor_ref 0.1849
_reflns_Friedel_coverage 0.000
_reflns_number_gt 10122
_reflns_number_total 10896
_reflns_threshold_expression 'I > 2\s(I)'
_cod_data_source_file d0dt04047a2.cif
_cod_data_source_block ee2_3
_cod_depositor_comments 'Adding full bibliography for 7706429--7706431.cif.'
_cod_original_sg_symbol_H-M 'P 21/n'
_cod_database_code 7706431
_shelx_shelxl_version_number 2018/3
_shelx_space_group_comment
;
The symmetry employed for this shelxl refinement is uniquely defined
by the following loop, which should always be used as a source of
symmetry information in preference to the above space-group names.
They are only intended as comments.
;
_shelx_estimated_absorpt_t_min 0.724
_shelx_estimated_absorpt_t_max 0.851

loop_
_space_group_symop_operation_xyz
'x, y, z'
'-x+1/2, y+1/2, -z+1/2'
'-x, -y, -z'
'x-1/2, -y-1/2, z-1/2'

loop_
_atom_site_label
_atom_site_type_symbol
_atom_site_fract_x
_atom_site_fract_y
_atom_site_fract_z
_atom_site_U_iso_or_equiv
_atom_site_adp_type
_atom_site_occupancy
_atom_site_site_symmetry_order
_atom_site_calc_flag
_atom_site_refinement_flags_posn
_atom_site_refinement_flags_adp
_atom_site_refinement_flags_occupancy
_atom_site_disorder_assembly
_atom_site_disorder_group
Zn1 Zn 0.48017(4) 0.17283(6) 0.44189(3) 0.02500(17) Uani 1 1 d . . . . .
Li1 Li 0.5394(6) 0.4311(8) 0.4712(4) 0.030(2) Uani 1 1 d . . . . .
Zn2 Zn 0.03268(4) 0.07142(6) 0.58445(3) 0.0222(2) Uani 0.839(3) 1 d . . P A 1
Li2 Li -0.0194(2) 0.3305(3) 0.61800(12) 0.0336(11) Uani 0.839(3) 1 d . . P A 1
Zn2' Zn -0.0194(2) 0.3305(3) 0.61800(12) 0.0336(11) Uani 0.161(3) 1 d . . P A 2
Li2' Li 0.03268(4) 0.07142(6) 0.58445(3) 0.0222(2) Uani 0.161(3) 1 d . . P A 2
O11 O 0.5371(3) 0.4299(5) 0.40437(16) 0.0496(13) Uani 1 1 d . . . . .
O12 O 0.4891(3) 0.2536(4) 0.38031(15) 0.0375(11) Uani 1 1 d . . . . .
O13 O 0.4762(3) 0.2773(4) 0.17146(16) 0.0412(11) Uani 1 1 d . . . . .
O14 O 0.5388(3) 0.4462(4) 0.15325(15) 0.0435(12) Uani 1 1 d . . . . .
C11 C 0.5167(4) 0.3578(6) 0.3734(2) 0.0342(14) Uani 1 1 d . . . . .
C12 C 0.5238(4) 0.3928(6) 0.3217(2) 0.0318(13) Uani 1 1 d . . . . .
C13 C 0.5575(5) 0.4925(7) 0.3039(3) 0.0469(19) Uani 1 1 d . . . . .
H13 H 0.580010 0.552755 0.323350 0.056 Uiso 1 1 calc R U . . .
C14 C 0.5552(5) 0.4966(7) 0.2534(3) 0.0478(19) Uani 1 1 d . . . . .
H14 H 0.575436 0.560599 0.234850 0.057 Uiso 1 1 calc R U . . .
C15 C 0.5212(4) 0.3998(5) 0.2342(2) 0.0332(14) Uani 1 1 d . . . . .
C16 C 0.5104(4) 0.3703(6) 0.1824(2) 0.0327(13) Uani 1 1 d . . . . .
S1 S 0.49048(9) 0.30170(13) 0.27734(5) 0.0311(3) Uani 1 1 d . . . . .
O21 O 0.5724(3) 0.1252(4) 0.47230(18) 0.0385(11) Uani 1 1 d . . . . .
O22 O 0.6009(3) 0.3125(4) 0.4941(2) 0.0418(12) Uani 1 1 d . . . . .
O23 O 0.9068(3) 0.2820(4) 0.57064(17) 0.0354(10) Uani 1 1 d . . . . .
O24 O 0.9343(2) 0.0871(4) 0.55959(19) 0.0379(10) Uani 1 1 d . . . . .
C21 C 0.6164(4) 0.2037(6) 0.4899(2) 0.0316(14) Uani 1 1 d . . . . .
C22 C 0.6887(4) 0.1607(6) 0.5074(3) 0.0359(15) Uani 1 1 d . . . . .
C23 C 0.7134(5) 0.0479(8) 0.5108(4) 0.072(3) Uani 1 1 d . . . . .
H23 H 0.684117 -0.020532 0.502834 0.086 Uiso 1 1 calc R U . . .
C24 C 0.7862(5) 0.0400(7) 0.5271(4) 0.067(3) Uani 1 1 d . . . . .
H24 H 0.812132 -0.034123 0.530485 0.081 Uiso 1 1 calc R U . . .
C25 C 0.8173(4) 0.1513(6) 0.5381(3) 0.0348(15) Uani 1 1 d . . . . .
C26 C 0.8911(3) 0.1779(6) 0.5577(2) 0.0307(13) Uani 1 1 d . . . . .
S2 S 0.75321(9) 0.26337(13) 0.52742(6) 0.0309(3) Uani 1 1 d . . . . .
O31 O 0.4412(2) 0.4148(3) 0.50000(15) 0.0251(8) Uani 1 1 d . . . . .
O32 O 0.3996(2) 0.2304(4) 0.48156(16) 0.0298(9) Uani 1 1 d . . . . .
O33 O 0.1118(3) 0.1705(4) 0.55965(18) 0.0371(10) Uani 1 1 d . . . . .
O34 O 0.0787(2) 0.3421(4) 0.59708(17) 0.0372(11) Uani 1 1 d . . . . .
C31 C 0.3928(3) 0.3339(5) 0.5010(2) 0.0230(11) Uani 1 1 d . . . . .
C32 C 0.3224(3) 0.3541(5) 0.5273(2) 0.0246(12) Uani 1 1 d . . . . .
C33 C 0.3000(4) 0.4521(6) 0.5542(2) 0.0329(13) Uani 1 1 d . . . . .
H33 H 0.329731 0.521844 0.559191 0.039 Uiso 1 1 calc R U . . .
C34 C 0.2285(3) 0.4372(5) 0.5733(2) 0.0324(14) Uani 1 1 d . . . . .
H34 H 0.204421 0.495830 0.592630 0.039 Uiso 1 1 calc R U . . .
C35 C 0.1969(3) 0.3283(5) 0.5609(2) 0.0289(12) Uani 1 1 d . . . . .
C36 C 0.1235(3) 0.2788(6) 0.5743(2) 0.0301(13) Uani 1 1 d . . . . .
S3 S 0.25557(8) 0.24407(12) 0.52601(6) 0.0281(3) Uani 1 1 d . . . . .
O1D O 0.4435(3) 0.0164(4) 0.41725(19) 0.0473(13) Uani 1 1 d . U . . .
C11D C 0.4819(6) -0.0740(7) 0.4152(3) 0.058(2) Uani 1 1 d . U . . .
H11D H 0.530395 -0.071204 0.428692 0.070 Uiso 1 1 calc R U . . .
N1D N 0.4593(7) -0.1766(7) 0.3948(3) 0.083(2) Uani 1 1 d . U . . .
C12D C 0.3841(8) -0.1803(11) 0.3738(4) 0.094(3) Uani 1 1 d . U . . .
H12A H 0.387372 -0.201284 0.339668 0.142 Uiso 1 1 calc R U . . .
H12B H 0.360550 -0.101032 0.377229 0.142 Uiso 1 1 calc R U . . .
H12C H 0.354236 -0.240907 0.390682 0.142 Uiso 1 1 calc R U . . .
C13D C 0.5067(10) -0.2735(10) 0.3914(4) 0.108(4) Uani 1 1 d . U . . .
H13A H 0.515436 -0.307185 0.423500 0.163 Uiso 1 1 calc R U . . .
H13B H 0.554018 -0.247260 0.377493 0.163 Uiso 1 1 calc R U . . .
H13C H 0.484249 -0.335223 0.370704 0.163 Uiso 1 1 calc R U . . .
O2D O 0.0544(2) -0.0980(3) 0.56543(16) 0.0308(9) Uani 1 1 d . . . . .
C21D C 0.0038(4) -0.1663(5) 0.5524(2) 0.0308(13) Uani 1 1 d . . . . .
H21D H -0.043576 -0.131943 0.545924 0.037 Uiso 1 1 calc R U . . .
N2D N 0.0115(3) -0.2846(4) 0.54706(17) 0.0288(11) Uani 1 1 d . . . . .
C22D C 0.0813(4) -0.3435(6) 0.5566(3) 0.0473(18) Uani 1 1 d . . . . .
H22A H 0.100372 -0.379170 0.526799 0.071 Uiso 1 1 calc R U . . .
H22B H 0.073985 -0.407073 0.580627 0.071 Uiso 1 1 calc R U . . .
H22C H 0.117170 -0.284462 0.568871 0.071 Uiso 1 1 calc R U . . .
C23D C -0.0494(4) -0.3605(6) 0.5310(3) 0.0393(16) Uani 1 1 d . . . . .
H23A H -0.038113 -0.392791 0.498993 0.059 Uiso 1 1 calc R U . . .
H23B H -0.095208 -0.312679 0.529399 0.059 Uiso 1 1 calc R U . . .
H23C H -0.056146 -0.427211 0.553664 0.059 Uiso 1 1 calc R U . . .
O3D O -0.0453(3) 0.4925(4) 0.64232(19) 0.0466(12) Uani 1 1 d . U . . .
C31D C -0.0485(7) 0.5860(9) 0.6629(4) 0.079(2) Uani 1 1 d . U . . .
H31D H -0.043063 0.654720 0.642796 0.094 Uiso 1 1 calc R U . . .
N3D N -0.0582(6) 0.6107(7) 0.7079(3) 0.082(2) Uani 1 1 d . U . . .
C32D C -0.0741(9) 0.5046(11) 0.7398(4) 0.106(4) Uani 1 1 d . U . . .
H32A H -0.124021 0.512736 0.753550 0.159 Uiso 1 1 calc R U . . .
H32B H -0.037316 0.501591 0.765852 0.159 Uiso 1 1 calc R U . . .
H32C H -0.071385 0.430192 0.720894 0.159 Uiso 1 1 calc R U . . .
C33D C -0.0593(10) 0.7248(12) 0.7308(5) 0.119(4) Uani 1 1 d . U . . .
H33A H -0.032541 0.719876 0.761479 0.179 Uiso 1 1 calc R U . . .
H33B H -0.110868 0.749045 0.736651 0.179 Uiso 1 1 calc R U . . .
H33C H -0.035123 0.784542 0.710028 0.179 Uiso 1 1 calc R U . . .
O4D O 0.2782(5) -0.3515(8) 0.3098(3) 0.095(2) Uani 1 1 d . U . . .
C41D C 0.2431(6) -0.4004(10) 0.3426(4) 0.074(2) Uani 1 1 d . U . . .
H41D H 0.193796 -0.372948 0.348264 0.089 Uiso 1 1 calc R U . . .
N4D N 0.2688(4) -0.4886(7) 0.3706(3) 0.0661(19) Uani 1 1 d . U . . .
C42D C 0.3432(6) -0.5340(10) 0.3639(5) 0.095(3) Uani 1 1 d . U . . .
H42A H 0.368892 -0.536933 0.395049 0.142 Uiso 1 1 calc R U . . .
H42B H 0.370434 -0.480795 0.342014 0.142 Uiso 1 1 calc R U . . .
H42C H 0.340920 -0.615314 0.350191 0.142 Uiso 1 1 calc R U . . .
C43D C 0.2224(5) -0.5389(8) 0.4082(4) 0.069(2) Uani 1 1 d . U . . .
H43A H 0.248202 -0.532749 0.439163 0.103 Uiso 1 1 calc R U . . .
H43B H 0.212046 -0.623734 0.401050 0.103 Uiso 1 1 calc R U . . .
H43C H 0.175445 -0.494078 0.409727 0.103 Uiso 1 1 calc R U . . .
O5D O 0.1478(5) -0.8222(6) 0.3846(3) 0.091(2) Uani 1 1 d . U . . .
C51D C 0.1535(7) -0.9152(10) 0.3601(4) 0.083(3) Uani 1 1 d . U . . .
H51D H 0.118632 -0.977476 0.366428 0.100 Uiso 1 1 calc R U . . .
N5D N 0.2015(5) -0.9362(8) 0.3272(4) 0.087(2) Uani 1 1 d . U . . .
C52D C 0.2008(7) -1.0443(11) 0.2979(5) 0.094(3) Uani 1 1 d . U . . .
H52A H 0.194619 -1.022223 0.264011 0.141 Uiso 1 1 calc R U . . .
H52B H 0.159415 -1.096120 0.307868 0.141 Uiso 1 1 calc R U . . .
H52C H 0.247803 -1.087768 0.302113 0.141 Uiso 1 1 calc R U . . .
C53D C 0.2623(8) -0.8485(12) 0.3169(6) 0.113(4) Uani 1 1 d . U . . .
H53A H 0.300572 -0.887694 0.297287 0.170 Uiso 1 1 calc R U . . .
H53B H 0.284359 -0.821070 0.347255 0.170 Uiso 1 1 calc R U . . .
H53C H 0.241966 -0.779276 0.299402 0.170 Uiso 1 1 calc R U . . .
O6D O 0.6401(10) -0.0496(14) 0.3557(6) 0.090(4) Uani 0.5 1 d . U P . .
C61D C 0.6520(12) 0.0602(18) 0.3568(7) 0.068(3) Uani 0.5 1 d . U P . .
H61D H 0.611221 0.111968 0.350193 0.082 Uiso 0.5 1 calc R U P . .
N6D N 0.7163(8) 0.1114(13) 0.3664(5) 0.051(3) Uani 0.5 1 d . U P . .
C62D C 0.7727(10) 0.0436(16) 0.3823(7) 0.059(4) Uani 0.5 1 d . U P . .
H62A H 0.783835 0.064812 0.415752 0.089 Uiso 0.5 1 calc R U P . .
H62B H 0.816686 0.058105 0.362337 0.089 Uiso 0.5 1 calc R U P . .
H62C H 0.758842 -0.041668 0.380403 0.089 Uiso 0.5 1 calc R U P . .
C63D C 0.7194(9) 0.2422(13) 0.3720(6) 0.046(3) Uani 0.5 1 d . U P . .
H63A H 0.759146 0.274822 0.351699 0.069 Uiso 0.5 1 calc R U P . .
H63B H 0.729420 0.262138 0.405707 0.069 Uiso 0.5 1 calc R U P . .
H63C H 0.671692 0.277332 0.362235 0.069 Uiso 0.5 1 calc R U P . .
O7D O 0.8670(10) 0.397(2) 0.3043(6) 0.103(4) Uani 0.5 1 d . U P . .
C71D C 0.8642(14) 0.522(3) 0.3034(9) 0.089(4) Uani 0.5 1 d . U P . .
H71D H 0.906188 0.562269 0.316329 0.107 Uiso 0.5 1 calc R U P . .
N7D N 0.8156(9) 0.5839(19) 0.2885(6) 0.077(4) Uani 0.5 1 d . U P . .
C72D C 0.8123(12) 0.714(2) 0.2976(8) 0.087(5) Uani 0.5 1 d . U P . .
H72A H 0.810307 0.757367 0.266829 0.130 Uiso 0.5 1 calc R U P . .
H72B H 0.856648 0.739204 0.315508 0.130 Uiso 0.5 1 calc R U P . .
H72C H 0.767748 0.732860 0.316401 0.130 Uiso 0.5 1 calc R U P . .
C73D C 0.7548(11) 0.525(2) 0.2708(9) 0.088(5) Uani 0.5 1 d . U P . .
H73A H 0.739936 0.561529 0.240149 0.132 Uiso 0.5 1 calc R U P . .
H73B H 0.713837 0.531331 0.293838 0.132 Uiso 0.5 1 calc R U P . .
H73C H 0.767111 0.439926 0.265679 0.132 Uiso 0.5 1 calc R U P . .
O1W O 0.6144(11) 0.7766(15) 0.2827(7) 0.105(5) Uani 0.5 1 d . U P . .

loop_
_atom_site_aniso_label
_atom_site_aniso_U_11
_atom_site_aniso_U_22
_atom_site_aniso_U_33
_atom_site_aniso_U_23
_atom_site_aniso_U_13
_atom_site_aniso_U_12
Zn1 0.0259(3) 0.0197(3) 0.0294(3) -0.0069(3) 0.0014(3) -0.0054(3)
Li1 0.040(6) 0.018(4) 0.032(5) -0.009(4) -0.002(4) -0.002(4)
Zn2 0.0233(4) 0.0154(4) 0.0277(4) -0.0017(3) 0.0035(3) -0.0023(3)
Li2 0.043(2) 0.0235(17) 0.0342(18) -0.0013(13) 0.0073(15) -0.0033(15)
Zn2' 0.043(2) 0.0235(17) 0.0342(18) -0.0013(13) 0.0073(15) -0.0033(15)
Li2' 0.0233(4) 0.0154(4) 0.0277(4) -0.0017(3) 0.0035(3) -0.0023(3)
O11 0.064(3) 0.055(3) 0.029(2) -0.008(2) 0.005(2) -0.020(3)
O12 0.050(3) 0.034(2) 0.028(2) -0.0015(18) 0.003(2) -0.005(2)
O13 0.052(3) 0.040(3) 0.032(2) -0.0091(19) 0.002(2) -0.005(3)
O14 0.066(3) 0.040(3) 0.024(2) 0.0015(19) 0.004(2) -0.004(2)
C11 0.027(3) 0.042(4) 0.033(3) -0.004(3) 0.003(3) 0.008(3)
C12 0.031(3) 0.032(3) 0.033(3) -0.007(2) 0.004(3) 0.000(3)
C13 0.064(5) 0.041(4) 0.035(4) -0.010(3) 0.006(3) -0.023(4)
C14 0.069(5) 0.039(4) 0.035(4) -0.002(3) 0.009(3) -0.010(4)
C15 0.042(4) 0.027(3) 0.031(3) 0.001(2) 0.010(3) 0.002(3)
C16 0.033(3) 0.031(3) 0.034(3) 0.000(3) 0.002(3) 0.000(3)
S1 0.0409(8) 0.0263(7) 0.0263(7) -0.0026(6) 0.0019(6) -0.0019(6)
O21 0.036(3) 0.025(2) 0.054(3) -0.007(2) -0.009(2) 0.000(2)
O22 0.030(2) 0.021(2) 0.075(4) -0.002(2) -0.004(2) 0.0049(19)
O23 0.039(3) 0.023(2) 0.044(3) -0.0005(19) -0.0073(19) -0.0068(19)
O24 0.027(2) 0.029(2) 0.057(3) -0.002(2) -0.007(2) 0.0030(19)
C21 0.030(3) 0.025(3) 0.040(4) -0.002(3) 0.001(3) -0.001(3)
C22 0.035(4) 0.023(3) 0.050(4) -0.010(3) -0.007(3) 0.007(3)
C23 0.046(5) 0.034(4) 0.135(9) -0.036(5) -0.036(5) 0.007(4)
C24 0.050(5) 0.024(3) 0.127(8) -0.027(4) -0.050(5) 0.017(3)
C25 0.037(4) 0.023(3) 0.045(4) -0.009(3) -0.004(3) 0.006(3)
C26 0.027(3) 0.027(3) 0.038(3) 0.000(3) -0.001(3) 0.006(3)
S2 0.0291(7) 0.0178(7) 0.0458(9) -0.0027(6) -0.0015(7) 0.0000(6)
O31 0.0205(19) 0.0193(19) 0.035(2) -0.0063(17) 0.0038(16) -0.0075(16)
O32 0.026(2) 0.021(2) 0.042(2) -0.0096(18) 0.0122(18) -0.0052(17)
O33 0.038(2) 0.025(2) 0.048(3) -0.003(2) 0.009(2) -0.010(2)
O34 0.028(2) 0.038(3) 0.046(3) -0.006(2) 0.010(2) 0.001(2)
C31 0.025(3) 0.017(3) 0.028(3) -0.003(2) 0.000(2) -0.005(2)
C32 0.029(3) 0.013(2) 0.032(3) -0.002(2) 0.001(2) -0.006(2)
C33 0.031(3) 0.024(3) 0.044(4) -0.005(3) 0.004(3) -0.006(3)
C34 0.030(3) 0.020(3) 0.047(4) -0.008(3) 0.005(3) -0.001(3)
C35 0.028(3) 0.022(3) 0.036(3) -0.002(2) 0.005(3) 0.006(2)
C36 0.028(3) 0.029(3) 0.033(3) 0.001(3) 0.003(2) -0.003(3)
S3 0.0259(7) 0.0180(7) 0.0403(8) -0.0067(6) 0.0091(6) -0.0066(6)
O1D 0.057(3) 0.036(3) 0.049(3) -0.019(2) 0.009(2) -0.017(2)
C11D 0.092(5) 0.039(3) 0.044(3) -0.018(3) 0.018(4) -0.023(4)
N1D 0.142(6) 0.054(4) 0.053(4) -0.013(3) 0.017(4) -0.019(4)
C12D 0.135(8) 0.092(6) 0.056(5) -0.017(5) 0.006(5) -0.069(6)
C13D 0.184(10) 0.062(6) 0.079(6) -0.006(5) 0.000(7) 0.017(7)
O2D 0.036(2) 0.0165(19) 0.040(2) -0.0070(17) -0.0013(18) -0.0028(18)
C21D 0.039(3) 0.024(3) 0.030(3) 0.002(2) 0.003(3) 0.005(3)
N2D 0.040(3) 0.015(2) 0.032(3) -0.0018(18) -0.002(2) 0.005(2)
C22D 0.058(5) 0.022(3) 0.062(5) 0.004(3) -0.003(4) 0.004(3)
C23D 0.046(4) 0.022(3) 0.050(4) 0.002(3) -0.007(3) -0.001(3)
O3D 0.063(3) 0.026(2) 0.050(3) -0.015(2) 0.005(2) 0.005(2)
C31D 0.113(6) 0.056(4) 0.067(5) -0.009(4) 0.011(5) 0.002(5)
N3D 0.148(6) 0.050(4) 0.049(4) -0.012(3) 0.008(4) 0.022(4)
C32D 0.158(9) 0.086(7) 0.074(6) 0.004(6) 0.022(6) 0.011(7)
C33D 0.193(10) 0.082(7) 0.083(7) -0.017(6) 0.003(7) 0.029(7)
O4D 0.096(5) 0.081(5) 0.108(6) -0.016(4) 0.030(4) -0.014(4)
C41D 0.065(5) 0.063(5) 0.095(6) -0.023(5) 0.010(5) -0.004(4)
N4D 0.046(3) 0.046(4) 0.107(5) -0.026(4) -0.004(3) 0.002(3)
C42D 0.059(5) 0.062(5) 0.163(9) -0.024(6) -0.009(6) 0.009(5)
C43D 0.057(5) 0.046(4) 0.104(7) -0.021(5) -0.016(5) -0.001(4)
O5D 0.124(6) 0.059(4) 0.091(5) -0.004(4) 0.035(5) -0.020(4)
C51D 0.097(6) 0.061(5) 0.090(6) 0.000(4) 0.036(5) -0.026(5)
N5D 0.081(5) 0.063(4) 0.118(6) -0.015(4) 0.033(4) -0.028(4)
C52D 0.090(7) 0.071(6) 0.121(8) -0.027(6) 0.023(6) -0.012(6)
C53D 0.093(7) 0.096(7) 0.152(9) -0.021(7) 0.038(7) -0.037(6)
O6D 0.097(8) 0.073(8) 0.099(8) -0.025(7) 0.013(7) -0.019(7)
C61D 0.074(7) 0.059(7) 0.071(7) -0.021(6) 0.008(7) -0.006(7)
N6D 0.058(6) 0.048(6) 0.048(5) -0.012(5) 0.002(5) 0.015(5)
C62D 0.060(8) 0.053(8) 0.065(8) -0.002(7) -0.006(7) 0.017(7)
C63D 0.056(7) 0.032(6) 0.050(7) -0.001(6) 0.000(6) 0.003(6)
O7D 0.082(8) 0.140(11) 0.087(8) -0.015(9) -0.004(7) 0.007(9)
C71D 0.067(8) 0.124(10) 0.077(8) -0.026(9) -0.008(7) -0.013(9)
N7D 0.048(6) 0.111(9) 0.073(7) -0.012(7) -0.016(5) -0.027(7)
C72D 0.063(8) 0.114(11) 0.084(10) 0.018(9) -0.021(8) -0.030(9)
C73D 0.053(8) 0.117(11) 0.094(10) -0.007(10) -0.013(8) -0.020(9)
O1W 0.129(9) 0.073(7) 0.114(9) 0.000(7) 0.001(8) -0.031(7)

loop_
_atom_type_symbol
_atom_type_description
_atom_type_scat_dispersion_real
_atom_type_scat_dispersion_imag
_atom_type_scat_source
C C 0.0033 0.0016 'International Tables Vol C Tables 4.2.6.8 and 6.1.1.4'
H H 0.0000 0.0000 'International Tables Vol C Tables 4.2.6.8 and 6.1.1.4'
Li Li -0.0003 0.0001 'International Tables Vol C Tables 4.2.6.8 and 6.1.1.4'
N N 0.0061 0.0033 'International Tables Vol C Tables 4.2.6.8 and 6.1.1.4'
O O 0.0106 0.0060 'International Tables Vol C Tables 4.2.6.8 and 6.1.1.4'
S S 0.1246 0.1234 'International Tables Vol C Tables 4.2.6.8 and 6.1.1.4'
Zn Zn 0.2839 1.4301 'International Tables Vol C Tables 4.2.6.8 and 6.1.1.4'

loop_
_geom_angle_atom_site_label_1
_geom_angle_atom_site_label_2
_geom_angle_atom_site_label_3
_geom_angle
_geom_angle_site_symmetry_1
_geom_angle_site_symmetry_3
_geom_angle_publ_flag
O12 Zn1 Li1 77.3(2) . . ?
O12 Zn1 O1D 97.4(2) . . ?
O21 Zn1 Li1 81.2(2) . . ?
O21 Zn1 O12 116.1(2) . . ?
O21 Zn1 O1D 101.3(2) . . ?
O32 Zn1 Li1 78.8(2) . . ?
O32 Zn1 O12 114.5(2) . . ?
O32 Zn1 O21 119.0(2) . . ?
O32 Zn1 O1D 103.8(2) . . ?
O1D Zn1 Li1 174.7(2) . . ?
Li1 Li1 Zn1 120.1(6) 3_666 . ?
O11 Li1 Zn1 74.3(3) . . ?
O11 Li1 Li1 127.0(7) . 3_666 ?
O11 Li1 O31 113.1(6) . . ?
O11 Li1 O31 115.2(6) . 3_666 ?
O22 Li1 Zn1 69.0(3) . . ?
O22 Li1 Li1 122.2(7) . 3_666 ?
O22 Li1 O11 110.7(6) . . ?
O22 Li1 O31 109.8(5) . . ?
O22 Li1 O31 112.8(6) . 3_666 ?
O31 Li1 Zn1 73.5(3) . . ?
O31 Li1 Zn1 167.2(5) 3_666 . ?
O31 Li1 Li1 47.6(3) 3_666 3_666 ?
O31 Li1 Li1 46.7(4) . 3_666 ?
O31 Li1 O31 94.4(5) 3_666 . ?
O14 Zn2 Li2 79.41(16) 4_566 . ?
O14 Zn2 O33 111.9(2) 4_566 . ?
O14 Zn2 O2D 99.02(19) 4_566 . ?
O24 Zn2 Li2 75.47(15) 1_455 . ?
O24 Zn2 O14 114.9(2) 1_455 4_566 ?
O24 Zn2 O33 120.3(2) 1_455 . ?
O24 Zn2 O2D 99.92(19) 1_455 . ?
O33 Zn2 Li2 78.82(15) . . ?
O33 Zn2 O2D 107.34(18) . . ?
O2D Zn2 Li2 173.71(15) . . ?
O13 Li2 Zn2 70.90(17) 4_566 . ?
O13 Li2 O23 108.9(3) 4_566 1_455 ?
O13 Li2 O3D 107.1(3) 4_566 . ?
O23 Li2 Zn2 75.58(17) 1_455 . ?
O23 Li2 O3D 108.8(3) 1_455 . ?
O34 Li2 Zn2 71.93(18) . . ?
O34 Li2 O13 109.1(3) . 4_566 ?
O34 Li2 O23 117.0(3) . 1_455 ?
O34 Li2 O3D 105.6(3) . . ?
O3D Li2 Zn2 175.6(2) . . ?
O13 Zn2' Li2' 70.90(17) 4_566 . ?
O13 Zn2' O23 108.9(3) 4_566 1_455 ?
O13 Zn2' O3D 107.1(3) 4_566 . ?
O23 Zn2' Li2' 75.58(17) 1_455 . ?
O23 Zn2' O3D 108.8(3) 1_455 . ?
O34 Zn2' Li2' 71.93(18) . . ?
O34 Zn2' O13 109.1(3) . 4_566 ?
O34 Zn2' O23 117.0(3) . 1_455 ?
O34 Zn2' O3D 105.6(3) . . ?
O3D Zn2' Li2' 175.6(2) . . ?
O14 Li2' Zn2' 79.41(16) 4_566 . ?
O14 Li2' O33 111.9(2) 4_566 . ?
O14 Li2' O2D 99.02(19) 4_566 . ?
O24 Li2' Zn2' 75.47(15) 1_455 . ?
O24 Li2' O14 114.9(2) 1_455 4_566 ?
O24 Li2' O33 120.3(2) 1_455 . ?
O24 Li2' O2D 99.92(19) 1_455 . ?
O33 Li2' Zn2' 78.82(15) . . ?
O33 Li2' O2D 107.34(18) . . ?
O2D Li2' Zn2' 173.71(15) . . ?
C11 O11 Li1 135.3(6) . . ?
C11 O12 Zn1 125.9(4) . . ?
C16 O13 Li2 133.7(5) . 4_665 ?
C16 O14 Zn2 122.7(4) . 4_665 ?
O11 C11 O12 126.9(6) . . ?
O11 C11 C12 118.6(6) . . ?
O12 C11 C12 114.5(6) . . ?
C11 C12 S1 120.8(5) . . ?
C13 C12 C11 127.0(6) . . ?
C13 C12 S1 112.2(5) . . ?
C12 C13 H13 123.9 . . ?
C12 C13 C14 112.3(6) . . ?
C14 C13 H13 123.9 . . ?
C13 C14 H14 123.8 . . ?
C15 C14 C13 112.4(6) . . ?
C15 C14 H14 123.8 . . ?
C14 C15 C16 128.1(6) . . ?
C14 C15 S1 112.2(5) . . ?
C16 C15 S1 119.7(5) . . ?
O13 C16 O14 126.4(6) . . ?
O13 C16 C15 118.9(6) . . ?
O14 C16 C15 114.6(6) . . ?
C12 S1 C15 90.9(3) . . ?
C21 O21 Zn1 120.8(4) . . ?
C21 O22 Li1 143.1(6) . . ?
C26 O23 Li2 127.4(4) . 1_655 ?
C26 O24 Zn2 130.7(4) . 1_655 ?
O21 C21 C22 117.0(6) . . ?
O22 C21 O21 124.1(6) . . ?
O22 C21 C22 118.9(6) . . ?
C21 C22 S2 119.3(5) . . ?
C23 C22 C21 128.7(6) . . ?
C23 C22 S2 112.0(5) . . ?
C22 C23 H23 123.3 . . ?
C22 C23 C24 113.4(7) . . ?
C24 C23 H23 123.3 . . ?
C23 C24 H24 123.4 . . ?
C23 C24 C25 113.3(7) . . ?
C25 C24 H24 123.4 . . ?
C24 C25 C26 128.7(6) . . ?
C24 C25 S2 109.6(5) . . ?
C26 C25 S2 121.7(5) . . ?
O23 C26 O24 125.9(6) . . ?
O23 C26 C25 120.0(5) . . ?
O24 C26 C25 114.1(5) . . ?
C22 S2 C25 91.6(3) . . ?
Li1 O31 Li1 85.6(5) 3_666 . ?
C31 O31 Li1 135.1(4) . . ?
C31 O31 Li1 139.1(5) . 3_666 ?
C31 O32 Zn1 127.9(4) . . ?
C36 O33 Zn2 122.7(4) . . ?
C36 O33 Li2' 122.7(4) . . ?
C36 O34 Li2 137.3(5) . . ?
C36 O34 Zn2' 137.3(5) . . ?
O31 C31 O32 124.6(5) . . ?
O31 C31 C32 119.9(5) . . ?
O32 C31 C32 115.4(5) . . ?
C31 C32 S3 118.8(4) . . ?
C33 C32 C31 129.6(5) . . ?
C33 C32 S3 111.6(4) . . ?
C32 C33 H33 123.8 . . ?
C32 C33 C34 112.3(6) . . ?
C34 C33 H33 123.8 . . ?
C33 C34 H34 123.6 . . ?
C35 C34 C33 112.9(6) . . ?
C35 C34 H34 123.6 . . ?
C34 C35 C36 129.2(6) . . ?
C34 C35 S3 111.4(5) . . ?
C36 C35 S3 119.4(5) . . ?
O33 C36 C35 114.4(5) . . ?
O34 C36 O33 125.7(6) . . ?
O34 C36 C35 119.8(6) . . ?
C35 S3 C32 91.8(3) . . ?
C11D O1D Zn1 123.3(6) . . ?
O1D C11D H11D 118.3 . . ?
O1D C11D N1D 123.4(10) . . ?
N1D C11D H11D 118.3 . . ?
C11D N1D C12D 118.0(10) . . ?
C11D N1D C13D 120.6(12) . . ?
C13D N1D C12D 121.3(10) . . ?
N1D C12D H12A 109.5 . . ?
N1D C12D H12B 109.5 . . ?
N1D C12D H12C 109.5 . . ?
H12A C12D H12B 109.5 . . ?
H12A C12D H12C 109.5 . . ?
H12B C12D H12C 109.5 . . ?
N1D C13D H13A 109.5 . . ?
N1D C13D H13B 109.5 . . ?
N1D C13D H13C 109.5 . . ?
H13A C13D H13B 109.5 . . ?
H13A C13D H13C 109.5 . . ?
H13B C13D H13C 109.5 . . ?
C21D O2D Zn2 120.7(4) . . ?
C21D O2D Li2' 120.7(4) . . ?
O2D C21D H21D 118.0 . . ?
O2D C21D N2D 124.1(6) . . ?
N2D C21D H21D 118.0 . . ?
C21D N2D C22D 121.3(6) . . ?
C21D N2D C23D 121.9(5) . . ?
C22D N2D C23D 116.8(5) . . ?
N2D C22D H22A 109.5 . . ?
N2D C22D H22B 109.5 . . ?
N2D C22D H22C 109.5 . . ?
H22A C22D H22B 109.5 . . ?
H22A C22D H22C 109.5 . . ?
H22B C22D H22C 109.5 . . ?
N2D C23D H23A 109.5 . . ?
N2D C23D H23B 109.5 . . ?
N2D C23D H23C 109.5 . . ?
H23A C23D H23B 109.5 . . ?
H23A C23D H23C 109.5 . . ?
H23B C23D H23C 109.5 . . ?
C31D O3D Li2 166.4(8) . . ?
C31D O3D Zn2' 166.4(8) . . ?
O3D C31D H31D 114.4 . . ?
O3D C31D N3D 131.2(10) . . ?
N3D C31D H31D 114.4 . . ?
C31D N3D C32D 115.6(9) . . ?
C31D N3D C33D 128.7(10) . . ?
C33D N3D C32D 115.6(9) . . ?
N3D C32D H32A 109.5 . . ?
N3D C32D H32B 109.5 . . ?
N3D C32D H32C 109.5 . . ?
H32A C32D H32B 109.5 . . ?
H32A C32D H32C 109.5 . . ?
H32B C32D H32C 109.5 . . ?
N3D C33D H33A 109.5 . . ?
N3D C33D H33B 109.5 . . ?
N3D C33D H33C 109.5 . . ?
H33A C33D H33B 109.5 . . ?
H33A C33D H33C 109.5 . . ?
H33B C33D H33C 109.5 . . ?
O4D C41D H41D 117.4 . . ?
O4D C41D N4D 125.2(11) . . ?
N4D C41D H41D 117.4 . . ?
C41D N4D C42D 120.2(10) . . ?
C41D N4D C43D 120.2(8) . . ?
C42D N4D C43D 119.6(10) . . ?
N4D C42D H42A 109.5 . . ?
N4D C42D H42B 109.5 . . ?
N4D C42D H42C 109.5 . . ?
H42A C42D H42B 109.5 . . ?
H42A C42D H42C 109.5 . . ?
H42B C42D H42C 109.5 . . ?
N4D C43D H43A 109.5 . . ?
N4D C43D H43B 109.5 . . ?
N4D C43D H43C 109.5 . . ?
H43A C43D H43B 109.5 . . ?
H43A C43D H43C 109.5 . . ?
H43B C43D H43C 109.5 . . ?
O5D C51D H51D 116.5 . . ?
O5D C51D N5D 126.9(10) . . ?
N5D C51D H51D 116.5 . . ?
C51D N5D C52D 123.1(9) . . ?
C51D N5D C53D 120.9(10) . . ?
C52D N5D C53D 116.0(10) . . ?
N5D C52D H52A 109.5 . . ?
N5D C52D H52B 109.5 . . ?
N5D C52D H52C 109.5 . . ?
H52A C52D H52B 109.5 . . ?
H52A C52D H52C 109.5 . . ?
H52B C52D H52C 109.5 . . ?
N5D C53D H53A 109.5 . . ?
N5D C53D H53B 109.5 . . ?
N5D C53D H53C 109.5 . . ?
H53A C53D H53B 109.5 . . ?
H53A C53D H53C 109.5 . . ?
H53B C53D H53C 109.5 . . ?
O6D C61D H61D 117.2 . . ?
O6D C61D N6D 126(2) . . ?
N6D C61D H61D 117.2 . . ?
C61D N6D C62D 119.3(17) . . ?
C61D N6D C63D 118.9(15) . . ?
C62D N6D C63D 119.7(15) . . ?
N6D C62D H62A 109.5 . . ?
N6D C62D H62B 109.5 . . ?
N6D C62D H62C 109.5 . . ?
H62A C62D H62B 109.5 . . ?
H62A C62D H62C 109.5 . . ?
H62B C62D H62C 109.5 . . ?
N6D C63D H63A 109.5 . . ?
N6D C63D H63B 109.5 . . ?
N6D C63D H63C 109.5 . . ?
H63A C63D H63B 109.5 . . ?
H63A C63D H63C 109.5 . . ?
H63B C63D H63C 109.5 . . ?
O7D C71D H71D 116.0 . . ?
N7D C71D O7D 128(2) . . ?
N7D C71D H71D 116.0 . . ?
C71D N7D C72D 123(2) . . ?
C71D N7D C73D 116(2) . . ?
C73D N7D C72D 120(2) . . ?
N7D C72D H72A 109.5 . . ?
N7D C72D H72B 109.5 . . ?
N7D C72D H72C 109.5 . . ?
H72A C72D H72B 109.5 . . ?
H72A C72D H72C 109.5 . . ?
H72B C72D H72C 109.5 . . ?
N7D C73D H73A 109.5 . . ?
N7D C73D H73B 109.5 . . ?
N7D C73D H73C 109.5 . . ?
H73A C73D H73B 109.5 . . ?
H73A C73D H73C 109.5 . . ?
H73B C73D H73C 109.5 . . ?

loop_
_geom_bond_atom_site_label_1
_geom_bond_atom_site_label_2
_geom_bond_distance
_geom_bond_site_symmetry_2
_geom_bond_publ_flag
Zn1 Li1 3.163(9) . ?
Zn1 O12 1.939(4) . ?
Zn1 O21 1.934(5) . ?
Zn1 O32 1.930(4) . ?
Zn1 O1D 1.979(5) . ?
Li1 Li1 2.63(2) 3_666 ?
Li1 O11 1.859(11) . ?
Li1 O22 1.832(11) . ?
Li1 O31 1.919(10) 3_666 ?
Li1 O31 1.947(12) . ?
Zn2 Li2 3.164(3) . ?
Zn2 O14 1.925(4) 4_566 ?
Zn2 O24 1.906(5) 1_455 ?
Zn2 O33 1.927(4) . ?
Zn2 O2D 1.992(4) . ?
Li2 O13 1.909(5) 4_566 ?
Li2 O23 1.944(6) 1_455 ?
Li2 O34 1.862(6) . ?
Li2 O3D 1.976(6) . ?
Zn2' Li2' 3.164(3) . ?
Zn2' O13 1.909(5) 4_566 ?
Zn2' O23 1.944(6) 1_455 ?
Zn2' O34 1.862(6) . ?
Zn2' O3D 1.976(6) . ?
Li2' O14 1.925(4) 4_566 ?
Li2' O24 1.906(5) 1_455 ?
Li2' O33 1.927(4) . ?
Li2' O2D 1.992(4) . ?
O11 C11 1.230(8) . ?
O12 C11 1.273(8) . ?
O13 C16 1.238(8) . ?
O14 C16 1.276(8) . ?
C11 C12 1.494(9) . ?
C12 C13 1.355(9) . ?
C12 S1 1.702(6) . ?
C13 H13 0.9500 . ?
C13 C14 1.405(10) . ?
C14 H14 0.9500 . ?
C14 C15 1.346(10) . ?
C15 C16 1.491(9) . ?
C15 S1 1.710(6) . ?
O21 C21 1.274(8) . ?
O22 C21 1.244(8) . ?
O23 C26 1.241(8) . ?
O24 C26 1.273(7) . ?
C21 C22 1.467(9) . ?
C22 C23 1.332(10) . ?
C22 S2 1.718(7) . ?
C23 H23 0.9500 . ?
C23 C24 1.386(11) . ?
C24 H24 0.9500 . ?
C24 C25 1.390(10) . ?
C25 C26 1.465(9) . ?
C25 S2 1.720(6) . ?
O31 C31 1.251(7) . ?
O32 C31 1.275(7) . ?
O33 C36 1.286(7) . ?
O34 C36 1.243(8) . ?
C31 C32 1.479(8) . ?
C32 C33 1.380(8) . ?
C32 S3 1.713(6) . ?
C33 H33 0.9500 . ?
C33 C34 1.401(9) . ?
C34 H34 0.9500 . ?
C34 C35 1.377(8) . ?
C35 C36 1.478(8) . ?
C35 S3 1.713(6) . ?
O1D C11D 1.219(10) . ?
C11D H11D 0.9500 . ?
C11D N1D 1.333(10) . ?
N1D C12D 1.473(16) . ?
N1D C13D 1.375(15) . ?
C12D H12A 0.9800 . ?
C12D H12B 0.9800 . ?
C12D H12C 0.9800 . ?
C13D H13A 0.9800 . ?
C13D H13B 0.9800 . ?
C13D H13C 0.9800 . ?
O2D C21D 1.238(7) . ?
C21D H21D 0.9500 . ?
C21D N2D 1.329(7) . ?
N2D C22D 1.440(9) . ?
N2D C23D 1.452(8) . ?
C22D H22A 0.9800 . ?
C22D H22B 0.9800 . ?
C22D H22C 0.9800 . ?
C23D H23A 0.9800 . ?
C23D H23B 0.9800 . ?
C23D H23C 0.9800 . ?
O3D C31D 1.187(10) . ?
C31D H31D 0.9500 . ?
C31D N3D 1.292(12) . ?
N3D C32D 1.502(14) . ?
N3D C33D 1.417(14) . ?
C32D H32A 0.9800 . ?
C32D H32B 0.9800 . ?
C32D H32C 0.9800 . ?
C33D H33A 0.9800 . ?
C33D H33B 0.9800 . ?
C33D H33C 0.9800 . ?
O4D C41D 1.235(13) . ?
C41D H41D 0.9500 . ?
C41D N4D 1.333(14) . ?
N4D C42D 1.443(13) . ?
N4D C43D 1.450(14) . ?
C42D H42A 0.9800 . ?
C42D H42B 0.9800 . ?
C42D H42C 0.9800 . ?
C43D H43A 0.9800 . ?
C43D H43B 0.9800 . ?
C43D H43C 0.9800 . ?
O5D C51D 1.241(12) . ?
C51D H51D 0.9500 . ?
C51D N5D 1.279(13) . ?
N5D C52D 1.450(14) . ?
N5D C53D 1.491(14) . ?
C52D H52A 0.9800 . ?
C52D H52B 0.9800 . ?
C52D H52C 0.9800 . ?
C53D H53A 0.9800 . ?
C53D H53B 0.9800 . ?
C53D H53C 0.9800 . ?
O6D C61D 1.24(2) . ?
C61D H61D 0.9500 . ?
C61D N6D 1.31(2) . ?
N6D C62D 1.34(2) . ?
N6D C63D 1.46(2) . ?
C62D H62A 0.9800 . ?
C62D H62B 0.9800 . ?
C62D H62C 0.9800 . ?
C63D H63A 0.9800 . ?
C63D H63B 0.9800 . ?
C63D H63C 0.9800 . ?
O7D C71D 1.39(3) . ?
C71D H71D 0.9500 . ?
C71D N7D 1.19(3) . ?
N7D C72D 1.47(3) . ?
N7D C73D 1.36(2) . ?
C72D H72A 0.9800 . ?
C72D H72B 0.9800 . ?
C72D H72C 0.9800 . ?
C73D H73A 0.9800 . ?
C73D H73B 0.9800 . ?
C73D H73C 0.9800 . ?
